data_8105126
loop_
_publ_author_name
'Reiss, Guido J.'

_publ_section_title
;
 The crystal structure of
 3-((1R,2S)-1-methylpyrrolidin-1-ium-2-yl)pyridin-1-ium
 tetrachloridomanganate(II), C10H16Cl4MnN2
;
_journal_issue 2
_journal_name_full 'Zeitschrift f\"ur Kristallographie - New Crystal Structures'
_journal_page_first 415
_journal_page_last 417
_journal_paper_doi 10.1515/ncrs-2019-0717
_journal_volume 235
_journal_year 2020
_chemical_absolute_configuration ad
_chemical_formula_moiety 'C10 H16 N2, Cl4 Mn'
_chemical_formula_sum 'C10 H16 Cl4 Mn N2'
_chemical_formula_weight 360.99
_chemical_name_systematic
;
3-((1<i>R</i>,2<i>S</i>)-1-methylpyrrolidin-1-ium-2-yl)pyridin-1-ium
tetrachloridomanganate(II), C~10~H~16~Cl~4~MnN~2~
;
_space_group_crystal_system monoclinic
_space_group_IT_number 4
_space_group_name_Hall 'P 2yb'
_space_group_name_H-M_alt 'P 1 21 1'
_atom_sites_solution_hydrogens difmap
_atom_sites_solution_primary SHELXT
_atom_sites_solution_secondary difmap
_cell_angle_alpha 90
_cell_angle_beta 97.5018(9)
_cell_angle_gamma 90
_cell_formula_units_Z 2
_cell_length_a 7.28276(7)
_cell_length_b 13.22972(12)
_cell_length_c 8.01007(7)
_cell_measurement_reflns_used 54912
_cell_measurement_temperature 123(2)
_cell_measurement_theta_max 33.548
_cell_measurement_theta_min 2.815
_cell_volume 765.156(12)
_computing_cell_refinement 'CrysAlis^Pro^, Ver. 38.43 [1]'
_computing_data_collection 'CrysAlis^Pro^, Ver. 38.43 [1]'
_computing_data_reduction 'CrysAlis^Pro^, Ver. 38.43 [1]'
_computing_molecular_graphics 'Diamond 4.0 [4]'
_computing_publication_material 'SHELXL-2014/7 [3]'
_computing_structure_refinement 'SHELXL-2014/7 [3]'
_computing_structure_solution 'SHELXT  [2]'
_diffrn_ambient_environment N~2~
_diffrn_ambient_temperature 123(2)
_diffrn_detector 'CCD plate'
_diffrn_detector_area_resol_mean 16.2711
_diffrn_detector_type EOS
_diffrn_measured_fraction_theta_full 0.999
_diffrn_measured_fraction_theta_max 0.999
_diffrn_measurement_device 'four-circle diffractometer'
_diffrn_measurement_device_type 'Xcalibur, Eos'
_diffrn_measurement_method '\w scans'
_diffrn_radiation_monochromator graphite
_diffrn_radiation_probe x-ray
_diffrn_radiation_type 'Mo K\a'
_diffrn_radiation_wavelength 0.71073
_diffrn_reflns_av_R_equivalents 0.0280
_diffrn_reflns_av_unetI/netI 0.0113
_diffrn_reflns_Laue_measured_fraction_full 0.999
_diffrn_reflns_Laue_measured_fraction_max 0.999
_diffrn_reflns_limit_h_max 11
_diffrn_reflns_limit_h_min -11
_diffrn_reflns_limit_k_max 20
_diffrn_reflns_limit_k_min -20
_diffrn_reflns_limit_l_max 12
_diffrn_reflns_limit_l_min -12
_diffrn_reflns_number 71011
_diffrn_reflns_point_group_measured_fraction_full 0.995
_diffrn_reflns_point_group_measured_fraction_max 0.995
_diffrn_reflns_theta_full 32.999
_diffrn_reflns_theta_max 32.999
_diffrn_reflns_theta_min 2.821
_diffrn_source 'Enhance (Mo) X-ray Source'
_exptl_absorpt_coefficient_mu 1.541
_exptl_absorpt_correction_T_max 1.00000
_exptl_absorpt_correction_T_min 0.79474
_exptl_absorpt_correction_type multi-scan
_exptl_absorpt_process_details
;
CrysAlisPro, Oxford Diffraction Ltd.,
Version 1.171.34.44 (release 25-10-2010 CrysAlis171 .NET)
Empirical absorption correction using spherical harmonics,
 implemented in SCALE3 ABSPACK scaling algorithm.
;
_exptl_crystal_colour orange
_exptl_crystal_density_diffrn 1.567
_exptl_crystal_description block
_exptl_crystal_F_000 366
_exptl_crystal_size_max 0.30
_exptl_crystal_size_mid 0.25
_exptl_crystal_size_min 0.20
_refine_diff_density_max 0.271
_refine_diff_density_min -0.294
_refine_diff_density_rms 0.039
_refine_ls_abs_structure_details
;
 Flack x determined using 2650 quotients [(I+)-(I-)]/[(I+)+(I-)]
 (Parsons, Flack and Wagner, Acta Cryst. B69 (2013) 249-259).
;
_refine_ls_abs_structure_Flack -0.007(7)
_refine_ls_extinction_coef .
_refine_ls_extinction_method none
_refine_ls_goodness_of_fit_ref 1.001
_refine_ls_hydrogen_treatment refxyz
_refine_ls_matrix_type full
_refine_ls_number_parameters 177
_refine_ls_number_reflns 5732
_refine_ls_number_restraints 1
_refine_ls_restrained_S_all 1.000
_refine_ls_R_factor_all 0.0171
_refine_ls_R_factor_gt 0.0165
_refine_ls_shift/su_max 0.001
_refine_ls_shift/su_mean 0.000
_refine_ls_structure_factor_coef Fsqd
_refine_ls_weighting_details 'w=1/[\s^2^(Fo^2^)+(0.0170P)^2^+0.2060P] where P=(Fo^2^+2Fc^2^)/3'
_refine_ls_weighting_scheme calc
_refine_ls_wR_factor_gt 0.0389
_refine_ls_wR_factor_ref 0.0392
_reflns_Friedel_coverage 0.922
_reflns_Friedel_fraction_full 0.991
_reflns_Friedel_fraction_max 0.991
_reflns_number_gt 5628
_reflns_number_total 5732
_reflns_threshold_expression 'I > 2\s(I)'
_cod_data_source_file suppl_ncrs-2019-0717_suppl.cif
_cod_data_source_block exp_1241_LT_a
_cod_original_cell_volume 765.155(12)
_cod_original_sg_symbol_H-M 'P 21'
_cod_database_code 8105126
_shelx_space_group_comment
;
The symmetry employed for this shelxl refinement is uniquely defined
by the following loop, which should always be used as a source of
symmetry information in preference to the above space-group names.
They are only intended as comments.
;

loop_
_space_group_symop_operation_xyz
'x, y, z'
'-x, y+1/2, -z'

loop_
_atom_site_label
_atom_site_type_symbol
_atom_site_fract_x
_atom_site_fract_y
_atom_site_fract_z
_atom_site_U_iso_or_equiv
_atom_site_adp_type
_atom_site_occupancy
_atom_site_site_symmetry_order
_atom_site_calc_flag
_atom_site_refinement_flags_posn
_atom_site_refinement_flags_adp
_atom_site_refinement_flags_occupancy
_atom_site_disorder_assembly
_atom_site_disorder_group
Mn1 Mn 0.32138(3) 0.56787(2) 0.78135(3) 0.01796(4) Uani 1 1 d . . . . .
Cl1 Cl 0.63760(4) 0.57171(3) 0.73648(4) 0.02380(7) Uani 1 1 d . . . . .
Cl2 Cl 0.24580(5) 0.41570(3) 0.91492(4) 0.01983(6) Uani 1 1 d . . . . .
Cl3 Cl 0.15892(6) 0.58125(3) 0.50813(5) 0.02755(8) Uani 1 1 d . . . . .
Cl4 Cl 0.26215(5) 0.69852(3) 0.96716(5) 0.02232(7) Uani 1 1 d . . . . .
N1 N 0.93931(19) 0.51775(11) 0.10996(16) 0.0214(2) Uani 1 1 d . . . . .
H1 H 1.030(3) 0.5036(17) 0.065(3) 0.028(6) Uiso 1 1 d . . . . .
C2 C 0.8661(2) 0.43985(11) 0.18597(18) 0.0205(3) Uani 1 1 d . . . . .
H2 H 0.919351 0.374468 0.182410 0.025(5) Uiso 1 1 calc R . . . .
C3 C 0.7134(2) 0.45432(11) 0.26949(17) 0.0178(2) Uani 1 1 d . . . . .
C4 C 0.6383(2) 0.55152(11) 0.26899(19) 0.0211(3) Uani 1 1 d . . . . .
H4 H 0.532569 0.563744 0.324137 0.028(5) Uiso 1 1 calc R . . . .
C5 C 0.7167(2) 0.63026(12) 0.1886(2) 0.0229(3) Uani 1 1 d . . . . .
H5 H 0.665440 0.696298 0.188317 0.027(5) Uiso 1 1 calc R . . . .
C6 C 0.8705(2) 0.61143(13) 0.10902(19) 0.0226(3) Uani 1 1 d . . . . .
H6 H 0.926805 0.664568 0.054143 0.031(6) Uiso 1 1 calc R . . . .
N1' N 0.68258(17) 0.37281(9) 0.54476(15) 0.0168(2) Uani 1 1 d . . . . .
H1' H 0.654(3) 0.4364(17) 0.576(3) 0.024(5) Uiso 1 1 d . . . . .
C2' C 0.6350(2) 0.36628(11) 0.35596(17) 0.0186(2) Uani 1 1 d . . . . .
H2' H 0.690727 0.302835 0.316922 0.027(5) Uiso 1 1 calc R . . . .
C3' C 0.4238(2) 0.35425(14) 0.3303(2) 0.0258(3) Uani 1 1 d . . . . .
H3'A H 0.384833 0.307045 0.236484 0.034(6) Uiso 1 1 calc R . . . .
H3'B H 0.362956 0.420324 0.304188 0.029(6) Uiso 1 1 calc R . . . .
C4' C 0.3718(2) 0.31201(13) 0.49672(19) 0.0216(3) Uani 1 1 d . . . . .
H4'A H 0.289614 0.359596 0.546998 0.029(6) Uiso 1 1 calc R . . . .
H4'B H 0.307470 0.246288 0.477812 0.029(6) Uiso 1 1 calc R . . . .
C5' C 0.5542(2) 0.29908(11) 0.61151(19) 0.0199(3) Uani 1 1 d . . . . .
H5'A H 0.539048 0.314897 0.729745 0.029(6) Uiso 1 1 calc R . . . .
H5'B H 0.601195 0.229118 0.605786 0.028(6) Uiso 1 1 calc R . . . .
C6' C 0.8808(2) 0.35485(13) 0.6083(2) 0.0277(3) Uani 1 1 d . . . . .
H6'A H 0.919656 0.289797 0.566079 0.035(6) Uiso 1 1 calc R . . . .
H6'B H 0.897274 0.353821 0.731730 0.041(7) Uiso 1 1 calc R . . . .
H6'C H 0.956249 0.409100 0.569160 0.038(7) Uiso 1 1 calc R . . . .

loop_
_atom_site_aniso_label
_atom_site_aniso_U_11
_atom_site_aniso_U_22
_atom_site_aniso_U_33
_atom_site_aniso_U_23
_atom_site_aniso_U_13
_atom_site_aniso_U_12
Mn1 0.02174(9) 0.01831(9) 0.01444(8) 0.00019(8) 0.00473(7) 0.00011(8)
Cl1 0.02223(13) 0.02560(15) 0.02453(15) -0.00755(15) 0.00659(11) -0.00292(14)
Cl2 0.02496(15) 0.01827(13) 0.01696(13) 0.00277(11) 0.00533(11) 0.00297(12)
Cl3 0.03447(18) 0.02635(18) 0.01978(15) 0.00518(13) -0.00417(12) -0.00693(15)
Cl4 0.02699(17) 0.02099(15) 0.02020(15) -0.00298(12) 0.00770(12) 0.00004(12)
N1 0.0195(6) 0.0291(6) 0.0168(5) -0.0006(5) 0.0070(4) -0.0018(5)
C2 0.0218(6) 0.0227(6) 0.0181(6) -0.0024(5) 0.0069(5) 0.0008(5)
C3 0.0206(6) 0.0188(6) 0.0151(5) -0.0014(5) 0.0062(4) -0.0007(5)
C4 0.0241(6) 0.0213(7) 0.0195(6) 0.0000(5) 0.0090(5) 0.0009(5)
C5 0.0291(7) 0.0202(6) 0.0205(6) 0.0018(5) 0.0075(5) 0.0003(5)
C6 0.0244(7) 0.0269(7) 0.0170(6) 0.0025(5) 0.0050(5) -0.0045(5)
N1' 0.0171(5) 0.0158(5) 0.0174(5) 0.0009(4) 0.0022(4) 0.0000(4)
C2' 0.0234(6) 0.0182(6) 0.0153(5) -0.0016(5) 0.0059(5) -0.0022(5)
C3' 0.0224(7) 0.0325(8) 0.0212(7) 0.0062(6) -0.0013(5) -0.0085(6)
C4' 0.0176(6) 0.0271(7) 0.0205(6) 0.0001(5) 0.0039(5) -0.0033(5)
C5' 0.0211(6) 0.0201(6) 0.0190(6) 0.0039(5) 0.0043(5) -0.0009(5)
C6' 0.0169(6) 0.0264(7) 0.0379(9) 0.0072(6) -0.0032(6) -0.0015(5)

loop_
_atom_type_symbol
_atom_type_description
_atom_type_scat_dispersion_real
_atom_type_scat_dispersion_imag
_atom_type_scat_source
C C 0.0033 0.0016 'International Tables Vol C Tables 4.2.6.8 and 6.1.1.4'
H H 0.0000 0.0000 'International Tables Vol C Tables 4.2.6.8 and 6.1.1.4'
N N 0.0061 0.0033 'International Tables Vol C Tables 4.2.6.8 and 6.1.1.4'
Cl Cl 0.1484 0.1585 'International Tables Vol C Tables 4.2.6.8 and 6.1.1.4'
Mn Mn 0.3368 0.7283 'International Tables Vol C Tables 4.2.6.8 and 6.1.1.4'

loop_
_geom_angle_atom_site_label_1
_geom_angle_atom_site_label_2
_geom_angle_atom_site_label_3
_geom_angle
_geom_angle_site_symmetry_1
_geom_angle_site_symmetry_3
Cl3 Mn1 Cl4 114.874(17) . .
Cl3 Mn1 Cl1 103.711(15) . .
Cl4 Mn1 Cl1 109.910(15) . .
Cl3 Mn1 Cl2 111.349(15) . .
Cl4 Mn1 Cl2 105.335(15) . .
Cl1 Mn1 Cl2 111.827(16) . .
C6 N1 C2 122.93(12) . .
C6 N1 H1 122.3(16) . .
C2 N1 H1 114.7(16) . .
N1 C2 C3 120.33(14) . .
N1 C2 H2 119.8 . .
C3 C2 H2 119.8 . .
C2 C3 C4 117.71(13) . .
C2 C3 C2' 119.50(13) . .
C4 C3 C2' 122.79(12) . .
C5 C4 C3 120.52(13) . .
C5 C4 H4 119.7 . .
C3 C4 H4 119.7 . .
C6 C5 C4 119.13(15) . .
C6 C5 H5 120.4 . .
C4 C5 H5 120.4 . .
N1 C6 C5 119.37(14) . .
N1 C6 H6 120.3 . .
C5 C6 H6 120.3 . .
C6' N1' C5' 113.42(12) . .
C6' N1' C2' 114.83(12) . .
C5' N1' C2' 104.37(11) . .
C6' N1' H1' 107.4(14) . .
C5' N1' H1' 109.4(14) . .
C2' N1' H1' 107.2(14) . .
C3 C2' N1' 111.44(11) . .
C3 C2' C3' 116.92(13) . .
N1' C2' C3' 103.59(11) . .
C3 C2' H2' 108.2 . .
N1' C2' H2' 108.2 . .
C3' C2' H2' 108.2 . .
C2' C3' C4' 106.14(12) . .
C2' C3' H3'A 110.5 . .
C4' C3' H3'A 110.5 . .
C2' C3' H3'B 110.5 . .
C4' C3' H3'B 110.5 . .
H3'A C3' H3'B 108.7 . .
C5' C4' C3' 105.68(12) . .
C5' C4' H4'A 110.6 . .
C3' C4' H4'A 110.6 . .
C5' C4' H4'B 110.6 . .
C3' C4' H4'B 110.6 . .
H4'A C4' H4'B 108.7 . .
N1' C5' C4' 104.31(11) . .
N1' C5' H5'A 110.9 . .
C4' C5' H5'A 110.9 . .
N1' C5' H5'B 110.9 . .
C4' C5' H5'B 110.9 . .
H5'A C5' H5'B 108.9 . .
N1' C6' H6'A 109.5 . .
N1' C6' H6'B 109.5 . .
H6'A C6' H6'B 109.5 . .
N1' C6' H6'C 109.5 . .
H6'A C6' H6'C 109.5 . .
H6'B C6' H6'C 109.5 . .

loop_
_geom_bond_atom_site_label_1
_geom_bond_atom_site_label_2
_geom_bond_distance
_geom_bond_site_symmetry_2
Mn1 Cl3 2.3547(4) .
Mn1 Cl4 2.3571(4) .
Mn1 Cl1 2.3773(4) .
Mn1 Cl2 2.3780(4) .
N1 C6 1.336(2) .
N1 C2 1.342(2) .
N1 H1 0.82(2) .
C2 C3 1.3838(19) .
C2 H2 0.9500 .
C3 C4 1.397(2) .
C3 C2' 1.505(2) .
C4 C5 1.386(2) .
C4 H4 0.9500 .
C5 C6 1.382(2) .
C5 H5 0.9500 .
C6 H6 0.9500 .
N1' C6' 1.486(2) .
N1' C5' 1.4974(19) .
N1' C2' 1.5093(19) .
N1' H1' 0.91(2) .
C2' C3' 1.533(2) .
C2' H2' 1.0000 .
C3' C4' 1.537(2) .
C3' H3'A 0.9900 .
C3' H3'B 0.9900 .
C4' C5' 1.523(2) .
C4' H4'A 0.9900 .
C4' H4'B 0.9900 .
C5' H5'A 0.9900 .
C5' H5'B 0.9900 .
C6' H6'A 0.9800 .
C6' H6'B 0.9800 .
C6' H6'C 0.9800 .

loop_
_geom_hbond_atom_site_label_D
_geom_hbond_atom_site_label_H
_geom_hbond_atom_site_label_A
_geom_hbond_distance_DH
_geom_hbond_distance_HA
_geom_hbond_distance_DA
_geom_hbond_angle_DHA
_geom_hbond_site_symmetry_A
_geom_hbond_publ_flag
N1 H1 Cl2 0.82(2) 2.40(2) 3.1868(14) 163(2) 1_654 yes
N1' H1' Cl1 0.91(2) 2.22(2) 3.0857(13) 160(2) . yes

loop_
_geom_torsion_atom_site_label_1
_geom_torsion_atom_site_label_2
_geom_torsion_atom_site_label_3
_geom_torsion_atom_site_label_4
_geom_torsion
_geom_torsion_site_symmetry_1
_geom_torsion_site_symmetry_2
_geom_torsion_site_symmetry_3
_geom_torsion_site_symmetry_4
C6 N1 C2 C3 -0.5(2) . . . .
N1 C2 C3 C4 1.0(2) . . . .
N1 C2 C3 C2' -179.15(13) . . . .
C2 C3 C4 C5 -0.7(2) . . . .
C2' C3 C4 C5 179.44(14) . . . .
C3 C4 C5 C6 0.0(2) . . . .
C2 N1 C6 C5 -0.3(2) . . . .
C4 C5 C6 N1 0.5(2) . . . .
C2 C3 C2' N1' 105.65(15) . . . .
C4 C3 C2' N1' -74.49(18) . . . .
C2 C3 C2' C3' -135.49(15) . . . .
C4 C3 C2' C3' 44.4(2) . . . .
C6' N1' C2' C3 -70.50(16) . . . .
C5' N1' C2' C3 164.70(12) . . . .
C6' N1' C2' C3' 162.95(13) . . . .
C5' N1' C2' C3' 38.15(14) . . . .
C3 C2' C3' C4' -145.46(13) . . . .
N1' C2' C3' C4' -22.45(16) . . . .
C2' C3' C4' C5' -1.07(17) . . . .
C6' N1' C5' C4' -164.84(13) . . . .
C2' N1' C5' C4' -39.15(14) . . . .
C3' C4' C5' N1' 24.48(16) . . . .
